data_2022276
loop_
_publ_author_name
'Zuo, Yuxiang'
'Yang, Jie'
'Chen, Cheng'
'Xue, Yun-Shan'
'Zhang, Jun'

_publ_section_title
;
 Assembly of two novel coordination polymers by selecting ditopic or
 chelating auxiliary ligands with naphthalene-2,6-dicarboxylic acid:
 synthesis, structure and luminescence sensing
;
_journal_coeditor_code QF3043
_journal_issue 12
_journal_name_full 'Acta Crystallographica Section C'
_journal_page_first
;
;
_journal_paper_doi 10.1107/S2053229620015260
_journal_volume 76
_journal_year 2020
_chemical_formula_iupac '[Cu (C12 H6 O4) (C12 H12 N2) (C12 H8 O4)0.5]'
_chemical_formula_moiety 'C30 H22 Cu N2 O6'
_chemical_formula_sum 'C30 H22 Cu N2 O6'
_chemical_formula_weight 570.03
_chemical_name_systematic
;Poly[(4,4'-dimethyl-2,2'-bipyridine-\k^2^<i>N</i>,<i>N</i>')(\m-naphthalene-2,6-dicarboxylato-\k^2^<i>O</i>^2^:<i>O</i>^6^)hemi(\m-naphthalene-2,6-\#
dicarboxylic acid-\k^2^<i>O</i>^2^:<i>O</i>^6^)copper(II)]
;
_space_group_crystal_system triclinic
_space_group_IT_number 2
_space_group_name_Hall '-P 1'
_space_group_name_H-M_alt 'P -1'
_atom_sites_solution_hydrogens geom
_atom_sites_solution_primary dual
_audit_creation_method
;
Olex2 1.2-beta
(compiled 2018.05.29 svn.r3508 for OlexSys, GUI svn.r5506)
;
_cell_angle_alpha 61.9120(10)
_cell_angle_beta 86.1820(10)
_cell_angle_gamma 80.6020(10)
_cell_formula_units_Z 2
_cell_length_a 11.0642(4)
_cell_length_b 11.1234(4)
_cell_length_c 11.6697(4)
_cell_measurement_reflns_used 9878
_cell_measurement_temperature 150(2)
_cell_measurement_theta_max 27.57
_cell_measurement_theta_min 3.00
_cell_volume 1249.97(8)
_computing_cell_refinement
;
SAINT (Bruker, 2016)
;
_computing_data_collection
;
APEX3 (Bruker, 2016)
;
_computing_data_reduction
;
SAINT (Bruker, 2016)
;
_computing_molecular_graphics
;
OLEX2 (Dolomanov <i>et al.</i>,  2009) and
<i>DIAMOND</i> (Brandenburg & Putz, 2005)
;
_computing_publication_material
;
OLEX2 (Dolomanov <i>et al.</i>,  2009)
;
_computing_structure_refinement
;
SHELXL2014 (Sheldrick, 2015b)
;
_computing_structure_solution
;
SHELXT (Sheldrick, 2015a)
;
_diffrn_ambient_temperature 149.94
_diffrn_measured_fraction_theta_full 0.997
_diffrn_measured_fraction_theta_max 0.996
_diffrn_measurement_device_type 'Bruker APEXII CCD'
_diffrn_measurement_method '\f and \w scans'
_diffrn_radiation_monochromator graphite
_diffrn_radiation_type MoK\a
_diffrn_radiation_wavelength 0.71073
_diffrn_reflns_av_R_equivalents 0.0236
_diffrn_reflns_av_unetI/netI 0.0765
_diffrn_reflns_limit_h_max 14
_diffrn_reflns_limit_h_min -14
_diffrn_reflns_limit_k_max 14
_diffrn_reflns_limit_k_min -14
_diffrn_reflns_limit_l_max 15
_diffrn_reflns_limit_l_min -15
_diffrn_reflns_number 30448
_diffrn_reflns_theta_full 25.242
_diffrn_reflns_theta_max 27.580
_diffrn_reflns_theta_min 2.736
_diffrn_standards_number 0
_exptl_absorpt_coefficient_mu 0.924
_exptl_absorpt_correction_T_max 0.7456
_exptl_absorpt_correction_T_min 0.6516
_exptl_absorpt_correction_type multi-scan
_exptl_absorpt_process_details
;
(SADABS; Bruker, 2008)
;
_exptl_crystal_colour blue
_exptl_crystal_density_diffrn 1.515
_exptl_crystal_description block
_exptl_crystal_F_000 586
_exptl_crystal_size_max 0.12
_exptl_crystal_size_mid 0.11
_exptl_crystal_size_min 0.1
_refine_diff_density_max 0.316
_refine_diff_density_min -0.315
_refine_ls_extinction_method none
_refine_ls_goodness_of_fit_ref 0.789
_refine_ls_hydrogen_treatment constr
_refine_ls_matrix_type full
_refine_ls_number_parameters 401
_refine_ls_number_reflns 5778
_refine_ls_number_restraints 33
_refine_ls_restrained_S_all 0.790
_refine_ls_R_factor_all 0.0352
_refine_ls_R_factor_gt 0.0262
_refine_ls_shift/su_max 0.001
_refine_ls_shift/su_mean 0.000
_refine_ls_structure_factor_coef Fsqd
_refine_ls_weighting_details 'w=1/[\s^2^(Fo^2^)+(0.0014P)^2^] where P=(Fo^2^+2Fc^2^)/3'
_refine_ls_weighting_scheme calc
_refine_ls_wR_factor_gt 0.0630
_refine_ls_wR_factor_ref 0.0646
_reflns_number_gt 4537
_reflns_number_total 5778
_reflns_threshold_expression 'I > 2\s(I)'
_cod_data_source_file qf3043sup1.cif
_cod_data_source_block 2
_cod_database_code 2022276
_shelx_space_group_comment
;
The symmetry employed for this shelxl refinement is uniquely defined
by the following loop, which should always be used as a source of
symmetry information in preference to the above space-group names.
They are only intended as comments.
;
_shelx_estimated_absorpt_t_min 0.897
_shelx_estimated_absorpt_t_max 0.913

loop_
_space_group_symop_operation_xyz
'x, y, z'
'-x, -y, -z'

loop_
_atom_site_type_symbol
_atom_site_label
_atom_site_fract_x
_atom_site_fract_y
_atom_site_fract_z
_atom_site_U_iso_or_equiv
_atom_site_adp_type
_atom_site_calc_flag
_atom_site_occupancy
_atom_site_disorder_assembly
_atom_site_disorder_group
Cu Cu1 0.62316(2) 0.56483(2) 0.73767(2) 0.01693(7) Uani d 1 . .
O O1 0.70966(10) 0.37657(13) 0.92661(12) 0.0263(3) Uani d 1 . .
O O2 0.87286(11) 0.45640(14) 0.95408(14) 0.0326(3) Uani d 1 . .
H H2 0.820968 0.526349 0.939250 0.049 Uiso calc 1 . .
O O3 0.56788(10) 0.69878(13) 0.79878(12) 0.0236(3) Uani d 1 . .
O O4 0.72750(11) 0.66667(14) 0.92574(13) 0.0337(3) Uani d 1 . .
O O5 0.77943(9) 0.63468(12) 0.67803(12) 0.0216(3) Uani d 1 . .
O O6 0.68382(11) 0.75759(13) 0.48627(13) 0.0312(3) Uani d 1 . .
N N1 0.44948(11) 0.53005(14) 0.73974(14) 0.0174(3) Uani d 1 . .
N N2 0.65250(11) 0.42775(14) 0.67005(13) 0.0154(3) Uani d 1 . .
C C1 0.34977(14) 0.58882(19) 0.77608(18) 0.0242(4) Uani d 1 . .
H H1 0.359592 0.645438 0.814411 0.029 Uiso calc 1 . .
C C2 0.23247(15) 0.5700(2) 0.75975(18) 0.0256(4) Uani d 1 . .
H H2A 0.163572 0.613114 0.786818 0.031 Uiso calc 1 . .
C C3 0.21610(14) 0.48787(18) 0.70374(17) 0.0214(4) Uani d 1 . .
C C4 0.32009(13) 0.42570(17) 0.66731(16) 0.0178(4) Uani d 1 . .
H H4 0.312626 0.368305 0.629152 0.021 Uiso calc 1 . .
C C5 0.43509(13) 0.44826(17) 0.68719(16) 0.0154(3) Uani d 1 . .
C C6 0.55084(13) 0.38279(16) 0.65519(15) 0.0146(3) Uani d 1 . .
C C7 0.55744(14) 0.28249(17) 0.61630(17) 0.0187(4) Uani d 1 . .
H H7 0.484334 0.255266 0.604051 0.022 Uiso calc 1 . .
C C8 0.67030(14) 0.22102(18) 0.59492(17) 0.0210(4) Uani d 1 . .
C C9 0.77433(14) 0.26641(18) 0.61288(17) 0.0214(4) Uani d 1 . .
H H9 0.853562 0.226487 0.600557 0.026 Uiso calc 1 . .
C C10 0.76149(13) 0.36945(18) 0.64857(17) 0.0196(4) Uani d 1 . .
H H10 0.833195 0.400638 0.658418 0.024 Uiso calc 1 . .
C C11 0.08993(14) 0.4658(2) 0.68228(19) 0.0309(5) Uani d 1 . .
H H11A 0.066068 0.523573 0.590697 0.046 Uiso calc 1 . .
H H11B 0.030814 0.490863 0.736685 0.046 Uiso calc 1 . .
H H11C 0.091176 0.368680 0.705567 0.046 Uiso calc 1 . .
C C12 0.67752(16) 0.1096(2) 0.5554(2) 0.0338(5) Uani d 1 . .
H H12A 0.745635 0.117181 0.495366 0.051 Uiso calc 1 . .
H H12B 0.600670 0.119646 0.512364 0.051 Uiso calc 1 . .
H H12C 0.690964 0.019257 0.632617 0.051 Uiso calc 1 . .
C C13 0.81920(15) 0.36247(19) 0.94994(17) 0.0242(4) Uani d 1 . .
C C14 0.90396(15) 0.23282(19) 0.97504(17) 0.0228(4) Uani d 1 . .
C C15 0.86075(15) 0.13322(19) 0.96017(17) 0.0239(4) Uani d 1 . .
H H15 0.777411 0.146616 0.935955 0.029 Uiso calc 1 . .
C C16 1.02769(15) 0.21448(19) 1.01345(18) 0.0260(4) Uani d 1 . .
H H16 1.057683 0.284584 1.023048 0.031 Uiso calc 1 . .
C C17 1.10355(15) 0.09404(19) 1.03659(18) 0.0269(4) Uani d 1 . .
H H17 1.185646 0.080641 1.064455 0.032 Uiso calc 1 . .
C C18 1.06189(14) -0.00947(19) 1.01977(17) 0.0222(4) Uani d 1 . .
C C19 0.62418(15) 0.72392(18) 0.87507(17) 0.0216(4) Uani d 1 . .
C C20 0.55944(14) 0.83489(17) 0.90631(17) 0.0184(4) Uani d 1 . .
C C21 0.60057(14) 0.84466(17) 1.00953(16) 0.0183(4) Uani d 1 . .
H H21 0.665587 0.777868 1.062317 0.022 Uiso calc 1 . .
C C22 0.54924(13) 0.95074(17) 1.03949(16) 0.0162(3) Uani d 1 . .
C C23 0.46012(14) 0.93163(18) 0.82916(17) 0.0204(4) Uani d 1 . .
H H23 0.429902 0.923993 0.758908 0.024 Uiso calc 1 . .
C C24 0.40783(14) 1.03562(18) 0.85546(17) 0.0201(4) Uani d 1 . .
H H24 0.341592 1.100091 0.802792 0.024 Uiso calc 1 . .
C C25 0.76658(14) 0.73466(18) 0.56299(18) 0.0198(4) Uani d 1 . .
C C26 0.92622(16) 0.8442(2) 0.6051(2) 0.0166(5) Uani d 0.897(4) A 1
H H26 0.926074 0.777032 0.693891 0.020 Uiso calc 0.897(4) A 1
C C27 0.8564(3) 0.8372(3) 0.5170(4) 0.0178(6) Uani d 0.897(4) A 1
C C28 0.85907(18) 0.9349(2) 0.3845(2) 0.0196(5) Uani d 0.897(4) A 1
H H28 0.811275 0.929124 0.323058 0.024 Uiso calc 0.897(4) A 1
C C29 0.92936(16) 1.0375(2) 0.34353(19) 0.0205(5) Uani d 0.897(4) A 1
H H29 0.930656 1.101763 0.253904 0.025 Uiso calc 0.897(4) A 1
C C30 1.0009(2) 1.0490(3) 0.4342(3) 0.0159(6) Uani d 0.897(4) A 1
C C27A 0.864(2) 0.820(2) 0.555(2) 0.018(8) Uani d 0.103(4) A 2
C C26A 0.8874(17) 0.908(2) 0.454(2) 0.017(4) Uani d 0.103(4) A 2
H H26A 0.852826 0.914378 0.378940 0.020 Uiso calc 0.103(4) A 2
C C30A 1.0266(19) 0.983(2) 0.565(2) 0.010(6) Uani d 0.103(4) A 2
C C29A 1.0072(15) 0.8800(19) 0.678(2) 0.027(5) Uani d 0.103(4) A 2
H H29A 1.046909 0.862421 0.755014 0.033 Uiso calc 0.103(4) A 2
C C28A 0.9267(15) 0.799(2) 0.678(2) 0.017(4) Uani d 0.103(4) A 2
H H28A 0.908931 0.724870 0.758818 0.020 Uiso calc 0.103(4) A 2

loop_
_atom_site_aniso_label
_atom_site_aniso_U_11
_atom_site_aniso_U_22
_atom_site_aniso_U_33
_atom_site_aniso_U_12
_atom_site_aniso_U_13
_atom_site_aniso_U_23
Cu1 0.01635(10) 0.01852(12) 0.02194(12) -0.00282(8) -0.00001(8) -0.01429(10)
O1 0.0265(6) 0.0241(7) 0.0248(7) 0.0032(5) -0.0017(5) -0.0106(6)
O2 0.0303(7) 0.0310(8) 0.0434(9) 0.0112(6) -0.0130(6) -0.0264(8)
O3 0.0243(6) 0.0254(7) 0.0310(8) -0.0005(5) -0.0025(5) -0.0220(6)
O4 0.0338(7) 0.0347(8) 0.0441(9) 0.0135(6) -0.0165(6) -0.0314(8)
O5 0.0191(6) 0.0221(7) 0.0277(8) -0.0059(5) -0.0008(5) -0.0141(6)
O6 0.0341(7) 0.0300(8) 0.0311(8) -0.0149(6) -0.0078(6) -0.0115(7)
N1 0.0171(6) 0.0184(8) 0.0206(8) -0.0010(6) 0.0019(6) -0.0129(7)
N2 0.0153(6) 0.0155(7) 0.0168(8) -0.0030(5) 0.0010(5) -0.0087(6)
C1 0.0231(9) 0.0287(11) 0.0272(11) -0.0010(8) 0.0024(7) -0.0196(9)
C2 0.0182(8) 0.0320(11) 0.0289(11) 0.0016(7) 0.0045(7) -0.0182(10)
C3 0.0162(8) 0.0221(10) 0.0211(10) -0.0024(7) 0.0008(7) -0.0063(8)
C4 0.0186(8) 0.0161(9) 0.0192(9) -0.0036(7) 0.0003(7) -0.0084(8)
C5 0.0160(7) 0.0144(9) 0.0149(9) -0.0016(6) 0.0006(6) -0.0064(7)
C6 0.0151(7) 0.0139(9) 0.0145(9) -0.0026(6) 0.0007(6) -0.0062(7)
C7 0.0177(8) 0.0168(9) 0.0246(10) -0.0037(7) 0.0016(7) -0.0120(8)
C8 0.0243(9) 0.0169(9) 0.0226(10) -0.0019(7) 0.0032(7) -0.0106(8)
C9 0.0165(8) 0.0212(10) 0.0271(10) 0.0010(7) 0.0032(7) -0.0132(9)
C10 0.0138(7) 0.0229(10) 0.0228(10) -0.0023(7) 0.0009(7) -0.0114(8)
C11 0.0167(8) 0.0391(12) 0.0382(12) -0.0052(8) 0.0022(8) -0.0189(11)
C12 0.0316(10) 0.0294(12) 0.0529(14) -0.0050(9) 0.0102(9) -0.0307(11)
C13 0.0282(9) 0.0276(11) 0.0154(10) 0.0040(8) -0.0014(7) -0.0112(9)
C14 0.0253(9) 0.0228(10) 0.0156(9) 0.0023(7) -0.0001(7) -0.0070(8)
C15 0.0199(8) 0.0266(11) 0.0193(10) 0.0007(7) -0.0009(7) -0.0070(9)
C16 0.0272(9) 0.0252(11) 0.0248(11) -0.0013(8) -0.0023(8) -0.0115(9)
C17 0.0210(9) 0.0284(11) 0.0282(11) -0.0019(8) -0.0036(7) -0.0107(9)
C18 0.0207(8) 0.0242(10) 0.0178(9) -0.0015(7) 0.0006(7) -0.0073(8)
C19 0.0257(9) 0.0190(10) 0.0245(10) -0.0023(7) -0.0007(7) -0.0140(9)
C20 0.0206(8) 0.0169(9) 0.0216(10) -0.0045(7) 0.0023(7) -0.0120(8)
C21 0.0194(8) 0.0161(9) 0.0199(9) -0.0003(7) -0.0019(7) -0.0092(8)
C22 0.0182(8) 0.0154(9) 0.0164(9) -0.0038(7) 0.0010(6) -0.0083(8)
C23 0.0235(8) 0.0229(10) 0.0200(10) -0.0040(7) -0.0028(7) -0.0137(8)
C24 0.0209(8) 0.0195(9) 0.0211(10) 0.0016(7) -0.0055(7) -0.0112(8)
C25 0.0183(8) 0.0192(10) 0.0303(11) -0.0055(7) 0.0049(7) -0.0182(9)
C26 0.0163(9) 0.0168(11) 0.0149(13) -0.0009(8) -0.0001(8) -0.0064(10)
C27 0.0154(12) 0.0174(15) 0.0260(19) -0.0037(10) 0.0029(12) -0.0145(13)
C28 0.0213(10) 0.0252(12) 0.0189(13) -0.0077(9) -0.0019(9) -0.0140(11)
C29 0.0210(10) 0.0263(12) 0.0159(11) -0.0077(8) -0.0013(8) -0.0099(9)
C30 0.0125(11) 0.0197(14) 0.0208(13) -0.0036(10) -0.0003(9) -0.0134(11)
C27A 0.020(9) 0.015(9) 0.023(10) -0.002(4) 0.008(5) -0.012(6)
C26A 0.022(7) 0.020(8) 0.013(8) 0.007(6) -0.005(6) -0.013(7)
C30A 0.008(7) 0.009(7) 0.017(7) -0.004(4) -0.001(4) -0.009(5)
C29A 0.028(8) 0.030(9) 0.034(9) -0.005(6) -0.003(6) -0.023(7)
C28A 0.016(5) 0.015(6) 0.024(6) -0.008(4) -0.004(4) -0.010(4)

loop_
_atom_type_symbol
_atom_type_description
_atom_type_scat_dispersion_real
_atom_type_scat_dispersion_imag
_atom_type_scat_source
C C 0.0033 0.0016 'International Tables Vol C Tables 4.2.6.8 and 6.1.1.4'
H H 0.0000 0.0000 'International Tables Vol C Tables 4.2.6.8 and 6.1.1.4'
Cu Cu 0.3201 1.2651 'International Tables Vol C Tables 4.2.6.8 and 6.1.1.4'
N N 0.0061 0.0033 'International Tables Vol C Tables 4.2.6.8 and 6.1.1.4'
O O 0.0106 0.0060 'International Tables Vol C Tables 4.2.6.8 and 6.1.1.4'

loop_
_geom_angle_atom_site_label_1
_geom_angle_atom_site_label_2
_geom_angle_atom_site_label_3
_geom_angle_site_symmetry_1
_geom_angle_site_symmetry_3
_geom_angle
_geom_angle_publ_flag
O3 Cu1 O1 . . 101.39(5) y
O3 Cu1 O5 . . 92.57(5) y
O3 Cu1 N1 . . 90.26(5) y
O3 Cu1 N2 . . 171.05(5) y
O5 Cu1 O1 . . 93.44(5) y
O5 Cu1 N1 . . 162.09(5) y
O5 Cu1 N2 . . 95.25(5) y
N1 Cu1 O1 . . 103.33(5) y
N2 Cu1 O1 . . 82.52(5) y
N2 Cu1 N1 . . 80.96(5) y
C13 O1 Cu1 . . 119.56(12) y
C13 O2 H2 . . 109.5 ?
C19 O3 Cu1 . . 127.62(11) y
C25 O5 Cu1 . . 109.74(10) y
C1 N1 Cu1 . . 126.80(12) y
C1 N1 C5 . . 118.60(13) ?
C5 N1 Cu1 . . 114.30(10) y
C6 N2 Cu1 . . 115.22(10) y
C10 N2 Cu1 . . 126.59(11) y
C10 N2 C6 . . 117.96(14) ?
N1 C1 H1 . . 118.9 ?
N1 C1 C2 . . 122.26(16) ?
C2 C1 H1 . . 118.9 ?
C1 C2 H2A . . 120.1 ?
C1 C2 C3 . . 119.79(15) ?
C3 C2 H2A . . 120.1 ?
C2 C3 C4 . . 117.81(14) ?
C2 C3 C11 . . 121.70(15) ?
C4 C3 C11 . . 120.49(16) ?
C3 C4 H4 . . 120.3 ?
C5 C4 C3 . . 119.46(16) ?
C5 C4 H4 . . 120.3 ?
N1 C5 C4 . . 122.08(14) ?
N1 C5 C6 . . 114.81(13) ?
C4 C5 C6 . . 123.10(15) ?
N2 C6 C5 . . 114.15(14) ?
N2 C6 C7 . . 121.79(14) ?
C7 C6 C5 . . 124.05(14) ?
C6 C7 H7 . . 119.8 ?
C6 C7 C8 . . 120.41(15) ?
C8 C7 H7 . . 119.8 ?
C7 C8 C9 . . 117.21(16) ?
C7 C8 C12 . . 120.37(15) ?
C9 C8 C12 . . 122.41(15) ?
C8 C9 H9 . . 120.2 ?
C10 C9 C8 . . 119.59(15) ?
C10 C9 H9 . . 120.2 ?
N2 C10 C9 . . 123.01(15) ?
N2 C10 H10 . . 118.5 ?
C9 C10 H10 . . 118.5 ?
C3 C11 H11A . . 109.5 ?
C3 C11 H11B . . 109.5 ?
C3 C11 H11C . . 109.5 ?
H11A C11 H11B . . 109.5 ?
H11A C11 H11C . . 109.5 ?
H11B C11 H11C . . 109.5 ?
C8 C12 H12A . . 109.5 ?
C8 C12 H12B . . 109.5 ?
C8 C12 H12C . . 109.5 ?
H12A C12 H12B . . 109.5 ?
H12A C12 H12C . . 109.5 ?
H12B C12 H12C . . 109.5 ?
O1 C13 O2 . . 124.41(16) ?
O1 C13 C14 . . 121.72(17) ?
O2 C13 C14 . . 113.86(15) ?
C15 C14 C13 . . 118.96(15) ?
C15 C14 C16 . . 120.62(16) ?
C16 C14 C13 . . 120.42(17) ?
C14 C15 H15 . . 119.4 ?
C14 C15 C18 . 2_757 121.16(16) ?
C18 C15 H15 2_757 . 119.4 ?
C14 C16 H16 . . 120.4 ?
C17 C16 C14 . . 119.28(17) ?
C17 C16 H16 . . 120.4 ?
C16 C17 H17 . . 119.4 ?
C16 C17 C18 . . 121.26(16) ?
C18 C17 H17 . . 119.4 ?
C15 C18 C18 2_757 2_757 118.2(2) ?
C17 C18 C15 . 2_757 122.36(15) ?
C17 C18 C18 . 2_757 119.4(2) ?
O3 C19 C20 . . 116.43(14) ?
O4 C19 O3 . . 126.70(16) ?
O4 C19 C20 . . 116.88(15) ?
C21 C20 C19 . . 118.89(15) ?
C21 C20 C23 . . 119.52(15) ?
C23 C20 C19 . . 121.56(15) ?
C20 C21 H21 . . 119.0 ?
C20 C21 C22 . . 121.92(15) ?
C22 C21 H21 . . 119.0 ?
C21 C22 C22 . 2_677 118.47(18) ?
C21 C22 C24 . 2_677 122.82(15) ?
C24 C22 C22 2_677 2_677 118.71(18) ?
C20 C23 H23 . . 119.9 ?
C24 C23 C20 . . 120.21(15) ?
C24 C23 H23 . . 119.9 ?
C22 C24 H24 2_677 . 119.4 ?
C23 C24 C22 . 2_677 121.15(15) ?
C23 C24 H24 . . 119.4 ?
O5 C25 C27 . . 118.3(2) ?
O5 C25 C27A . . 103.6(7) ?
O6 C25 O5 . . 125.04(15) ?
O6 C25 C27 . . 116.7(2) ?
O6 C25 C27A . . 131.0(8) ?
C27 C26 H26 . . 119.6 ?
C27 C26 C30 . 2_776 120.8(2) ?
C30 C26 H26 2_776 . 119.6 ?
C26 C27 C25 . . 120.0(3) ?
C26 C27 C28 . . 119.6(2) ?
C28 C27 C25 . . 120.1(2) ?
C27 C28 H28 . . 119.6 ?
C29 C28 C27 . . 120.9(2) ?
C29 C28 H28 . . 119.6 ?
C28 C29 H29 . . 119.7 ?
C28 C29 C30 . . 120.5(2) ?
C30 C29 H29 . . 119.7 ?
C26 C30 C29 2_776 . 121.9(2) ?
C30 C30 C26 2_776 2_776 119.6(3) ?
C30 C30 C29 2_776 . 118.5(3) ?
C25 C27A C28A . . 121.4(12) ?
C26A C27A C25 . . 119.4(18) ?
C26A C27A C28A . . 119.1(14) ?
C27A C26A H26A . . 117.8 ?
C27A C26A C30A . 2_776 124(2) ?
C30A C26A H26A 2_776 . 117.8 ?
C29A C30A C30A . 2_776 126(2) ?
C30A C29A H29A . . 121.8 ?
C30A C29A C28A . . 116(2) ?
C28A C29A H29A . . 121.8 ?
C27A C28A H28A . . 118.1 ?
C29A C28A C27A . . 123.8(18) ?
C29A C28A H28A . . 118.1 ?

loop_
_geom_bond_atom_site_label_1
_geom_bond_atom_site_label_2
_geom_bond_site_symmetry_2
_geom_bond_distance
_geom_bond_publ_flag
Cu1 O1 . 2.3327(12) y
Cu1 O3 . 1.9359(11) y
Cu1 O5 . 1.9614(11) y
Cu1 N1 . 2.0176(12) y
Cu1 N2 . 1.9976(13) y
O1 C13 . 1.2286(19) y
O2 H2 . 0.8400 ?
O2 C13 . 1.304(2) ?
O3 C19 . 1.2743(19) ?
O4 C19 . 1.249(2) ?
O5 C25 . 1.276(2) ?
O6 C25 . 1.234(2) ?
N1 C1 . 1.3370(19) ?
N1 C5 . 1.347(2) ?
N2 C6 . 1.3552(19) ?
N2 C10 . 1.3398(19) ?
C1 H1 . 0.9500 ?
C1 C2 . 1.387(2) ?
C2 H2A . 0.9500 ?
C2 C3 . 1.388(2) ?
C3 C4 . 1.391(2) ?
C3 C11 . 1.513(2) ?
C4 H4 . 0.9500 ?
C4 C5 . 1.391(2) ?
C5 C6 . 1.482(2) ?
C6 C7 . 1.379(2) ?
C7 H7 . 0.9500 ?
C7 C8 . 1.389(2) ?
C8 C9 . 1.395(2) ?
C8 C12 . 1.502(2) ?
C9 H9 . 0.9500 ?
C9 C10 . 1.377(2) ?
C10 H10 . 0.9500 ?
C11 H11A . 0.9800 ?
C11 H11B . 0.9800 ?
C11 H11C . 0.9800 ?
C12 H12A . 0.9800 ?
C12 H12B . 0.9800 ?
C12 H12C . 0.9800 ?
C13 C14 . 1.497(2) ?
C14 C15 . 1.361(2) ?
C14 C16 . 1.422(2) ?
C15 H15 . 0.9500 ?
C15 C18 2_757 1.421(2) ?
C16 H16 . 0.9500 ?
C16 C17 . 1.376(2) ?
C17 H17 . 0.9500 ?
C17 C18 . 1.405(2) ?
C18 C18 2_757 1.425(3) ?
C19 C20 . 1.507(2) ?
C20 C21 . 1.372(2) ?
C20 C23 . 1.418(2) ?
C21 H21 . 0.9500 ?
C21 C22 . 1.407(2) ?
C22 C22 2_677 1.425(3) ?
C22 C24 2_677 1.424(2) ?
C23 H23 . 0.9500 ?
C23 C24 . 1.363(2) ?
C24 H24 . 0.9500 ?
C25 C27 . 1.516(3) ?
C25 C27A . 1.518(9) ?
C26 H26 . 0.9500 ?
C26 C27 . 1.365(3) ?
C26 C30 2_776 1.422(3) ?
C27 C28 . 1.412(4) ?
C28 H28 . 0.9500 ?
C28 C29 . 1.365(3) ?
C29 H29 . 0.9500 ?
C29 C30 . 1.427(3) ?
C30 C30 2_776 1.405(5) ?
C27A C26A . 1.17(3) ?
C27A C28A . 1.53(3) ?
C26A H26A . 0.9500 ?
C26A C30A 2_776 1.58(3) ?
C30A C30A 2_776 1.52(5) ?
C30A C29A . 1.31(3) ?
C29A H29A . 0.9500 ?
C29A C28A . 1.37(2) ?
C28A H28A . 0.9500 ?

_cod_database_fobs_code 2022276
